data_1557195
loop_
_publ_author_name
'Shibuya, Yusuke'
'Aonuma, Kazuhiro'
'Kimura, Tomohiro'
'Kaneko, Takuro'
'Fujiwara, Wataru'
'Yamaguchi, Yuji'
'Kumaki, Daisuke'
'Tokito, Shizuo'
'Katagiri, Hiroshi'

_publ_section_title
;
 Linear Biazulene Isomers: Effects of Molecular and Packing Structure on
 Optoelectronic and Charge-Transport Properties
;
_journal_name_full 'The Journal of Physical Chemistry C'
_journal_paper_doi 10.1021/acs.jpcc.9b11214
_journal_year 2020
_chemical_formula_moiety 'C20 H14'
_chemical_formula_sum 'C20 H14'
_chemical_formula_weight 254.31
_space_group_crystal_system triclinic
_space_group_IT_number 2
_space_group_name_Hall '-P 1'
_space_group_name_H-M_alt 'P -1'
_atom_sites_solution_hydrogens geom
_atom_sites_solution_primary direct
_atom_sites_solution_secondary difmap
_audit_creation_method SHELXL-2014/7
_cell_angle_alpha 86.684(5)
_cell_angle_beta 87.090(5)
_cell_angle_gamma 88.848(5)
_cell_formula_units_Z 2
_cell_length_a 5.9457(3)
_cell_length_b 7.8815(5)
_cell_length_c 14.0822(8)
_cell_measurement_reflns_used 3019
_cell_measurement_temperature 296
_cell_measurement_theta_max 30.0640
_cell_measurement_theta_min 2.5950
_cell_volume 657.85(7)
_computing_cell_refinement 'CrysAlisPro 1.171.38.43 (Rigaku OD, 2015)'
_computing_data_collection 'CrysAlisPro 1.171.38.43 (Rigaku OD, 2015)'
_computing_data_reduction 'CrysAlisPro 1.171.38.43 (Rigaku OD, 2015)'
_computing_molecular_graphics 'ORTEP-3 for Windows (Farrugia, 2012)'
_computing_publication_material 'Yadokari-XG (Wakita, Nemoto et al., 2009)'
_computing_structure_refinement 'SHELXL-2014/7 (Sheldrick, 2014)'
_computing_structure_solution 'SHELXT (Sheldrick, 2015)'
_diffrn_ambient_temperature 296
_diffrn_detector_area_resol_mean 28.5714
_diffrn_measured_fraction_theta_full 0.993
_diffrn_measured_fraction_theta_max 0.989
_diffrn_measurement_device_type 'Rigaku Saturn 70 CCD area detector'
_diffrn_measurement_method \w
_diffrn_radiation_type MoK\a
_diffrn_radiation_wavelength 0.71073
_diffrn_reflns_av_R_equivalents 0.0551
_diffrn_reflns_av_unetI/netI 0.0662
_diffrn_reflns_Laue_measured_fraction_full 0.993
_diffrn_reflns_Laue_measured_fraction_max 0.989
_diffrn_reflns_limit_h_max 7
_diffrn_reflns_limit_h_min -7
_diffrn_reflns_limit_k_max 10
_diffrn_reflns_limit_k_min -10
_diffrn_reflns_limit_l_max 18
_diffrn_reflns_limit_l_min -18
_diffrn_reflns_number 8859
_diffrn_reflns_point_group_measured_fraction_full 0.993
_diffrn_reflns_point_group_measured_fraction_max 0.989
_diffrn_reflns_theta_full 25.242
_diffrn_reflns_theta_max 27.496
_diffrn_reflns_theta_min 2.895
_diffrn_source 'Rotating Anode'
_exptl_absorpt_coefficient_mu 0.073
_exptl_absorpt_correction_T_max 1.00000
_exptl_absorpt_correction_T_min 0.79727
_exptl_absorpt_correction_type multi-scan
_exptl_absorpt_process_details
;
CrysAlisPro 1.171.38.41 (Rigaku Oxford Diffraction, 2015)
Empirical absorption correction using spherical harmonics,
 implemented in SCALE3 ABSPACK scaling algorithm.
;
_exptl_crystal_colour Blue
_exptl_crystal_density_diffrn 1.284
_exptl_crystal_description Platelet
_exptl_crystal_F_000 268
_exptl_crystal_size_max 0.160
_exptl_crystal_size_mid 0.080
_exptl_crystal_size_min 0.030
_refine_diff_density_max 0.161
_refine_diff_density_min -0.152
_refine_diff_density_rms 0.034
_refine_ls_extinction_method none
_refine_ls_goodness_of_fit_ref 1.054
_refine_ls_hydrogen_treatment constr
_refine_ls_matrix_type full
_refine_ls_number_parameters 181
_refine_ls_number_reflns 2996
_refine_ls_number_restraints 0
_refine_ls_restrained_S_all 1.054
_refine_ls_R_factor_all 0.1123
_refine_ls_R_factor_gt 0.0583
_refine_ls_shift/su_max 0.000
_refine_ls_shift/su_mean 0.000
_refine_ls_structure_factor_coef Fsqd
_refine_ls_weighting_details 'w=1/[\s^2^(Fo^2^)+(0.0670P)^2^+0.0136P] where P=(Fo^2^+2Fc^2^)/3'
_refine_ls_weighting_scheme calc
_refine_ls_wR_factor_gt 0.1269
_refine_ls_wR_factor_ref 0.1522
_reflns_Friedel_coverage 0.000
_reflns_number_gt 1753
_reflns_number_total 2996
_reflns_threshold_expression 'I > 2\s(I)'
_cod_data_source_file jp9b11214_si_003.cif
_cod_data_source_block BiAz2_rt_20180921
_cod_database_code 1557195
_shelx_shelxl_version_number 2014/7
_shelx_space_group_comment
;
The symmetry employed for this shelxl refinement is uniquely defined
by the following loop, which should always be used as a source of
symmetry information in preference to the above space-group names.
They are only intended as comments.
;
_shelx_estimated_absorpt_t_min 0.988
_shelx_estimated_absorpt_t_max 0.998
_oxdiff_exptl_absorpt_empirical_full_min 0.899
_oxdiff_exptl_absorpt_empirical_full_max 1.693
_oxdiff_exptl_absorpt_empirical_details
;
Empirical correction (ABSPACK) includes:
- Absorption correction using spherical harmonics
- Frame scaling
- Detector area scaling
;

loop_
_space_group_symop_operation_xyz
'x, y, z'
'-x, -y, -z'

loop_
_atom_site_label
_atom_site_type_symbol
_atom_site_fract_x
_atom_site_fract_y
_atom_site_fract_z
_atom_site_U_iso_or_equiv
_atom_site_adp_type
_atom_site_occupancy
_atom_site_site_symmetry_order
_atom_site_calc_flag
_atom_site_refinement_flags_posn
_atom_site_refinement_flags_adp
C1 C 0.0034(3) 0.0244(2) 0.54836(13) 0.0479(5) Uani 1 1 d . .
C2 C -0.1616(3) -0.0086(2) 0.62186(14) 0.0518(5) Uani 1 1 d . .
H2 H -0.2955 -0.0648 0.6152 0.062 Uiso 1 1 calc R U
C3 C -0.0960(3) 0.0543(2) 0.70502(14) 0.0474(5) Uani 1 1 d . .
C4 C -0.2094(3) 0.0415(2) 0.79318(15) 0.0546(5) Uani 1 1 d . .
H4 H -0.3477 -0.0119 0.7945 0.066 Uiso 1 1 calc R U
C5 C -0.1490(4) 0.0958(3) 0.87938(15) 0.0627(6) Uani 1 1 d . .
H5 H -0.2499 0.0721 0.9308 0.075 Uiso 1 1 calc R U
C6 C 0.0437(4) 0.1817(3) 0.89942(16) 0.0643(6) Uani 1 1 d . .
H6 H 0.0530 0.2076 0.9627 0.077 Uiso 1 1 calc R U
C7 C 0.2224(4) 0.2339(3) 0.83972(15) 0.0599(6) Uani 1 1 d . .
H7 H 0.3338 0.2916 0.8681 0.072 Uiso 1 1 calc R U
C8 C 0.2594(3) 0.2127(2) 0.74365(15) 0.0544(5) Uani 1 1 d . .
H8 H 0.3928 0.2573 0.7165 0.065 Uiso 1 1 calc R U
C9 C 0.1260(3) 0.1345(2) 0.68191(14) 0.0467(5) Uani 1 1 d . .
C10 C 0.1757(3) 0.1133(2) 0.58680(14) 0.0505(5) Uani 1 1 d . .
H10 H 0.3047 0.1522 0.5530 0.061 Uiso 1 1 calc R U
C11 C 0.5049(3) 0.5244(2) 0.54842(13) 0.0488(5) Uani 1 1 d . .
C12 C 0.3383(3) 0.6180(2) 0.59846(14) 0.0527(5) Uani 1 1 d . .
H12 H 0.2056 0.6612 0.5736 0.063 Uiso 1 1 calc R U
C13 C 0.4024(3) 0.6359(2) 0.69016(14) 0.0473(5) Uani 1 1 d . .
C14 C 0.2777(3) 0.7158(2) 0.76115(15) 0.0559(5) Uani 1 1 d . .
H14 H 0.1422 0.7656 0.7430 0.067 Uiso 1 1 calc R U
C15 C 0.3264(4) 0.7316(3) 0.85461(16) 0.0628(6) Uani 1 1 d . .
H15 H 0.2198 0.7912 0.8908 0.075 Uiso 1 1 calc R U
C16 C 0.5122(4) 0.6710(3) 0.90212(16) 0.0664(6) Uani 1 1 d . .
H16 H 0.5105 0.6931 0.9663 0.080 Uiso 1 1 calc R U
C17 C 0.7004(4) 0.5825(3) 0.86843(16) 0.0645(6) Uani 1 1 d . .
H17 H 0.8074 0.5544 0.9129 0.077 Uiso 1 1 calc R U
C18 C 0.7505(3) 0.5305(2) 0.77808(15) 0.0558(5) Uani 1 1 d . .
H18 H 0.8886 0.4744 0.7697 0.067 Uiso 1 1 calc R U
C19 C 0.6254(3) 0.5495(2) 0.69788(14) 0.0482(5) Uani 1 1 d . .
C20 C 0.6799(3) 0.4861(2) 0.60983(14) 0.0510(5) Uani 1 1 d . .
H20 H 0.8122 0.4271 0.5938 0.061 Uiso 1 1 calc R U

loop_
_atom_site_aniso_label
_atom_site_aniso_U_11
_atom_site_aniso_U_22
_atom_site_aniso_U_33
_atom_site_aniso_U_23
_atom_site_aniso_U_13
_atom_site_aniso_U_12
C1 0.0473(11) 0.0400(10) 0.0559(11) 0.0034(8) -0.0052(9) 0.0007(8)
C2 0.0430(11) 0.0458(11) 0.0664(14) 0.0018(9) -0.0060(9) -0.0038(9)
C3 0.0431(10) 0.0397(10) 0.0588(12) 0.0030(9) -0.0036(9) 0.0035(8)
C4 0.0491(12) 0.0504(12) 0.0631(14) 0.0035(10) 0.0006(9) 0.0019(9)
C5 0.0633(14) 0.0648(14) 0.0581(14) 0.0037(11) 0.0059(10) 0.0039(11)
C6 0.0725(15) 0.0622(14) 0.0583(14) -0.0046(11) -0.0080(11) 0.0096(11)
C7 0.0633(14) 0.0543(13) 0.0635(15) -0.0062(10) -0.0135(10) -0.0001(10)
C8 0.0498(12) 0.0474(11) 0.0658(14) -0.0005(10) -0.0048(9) -0.0035(9)
C9 0.0447(11) 0.0385(10) 0.0569(13) 0.0003(9) -0.0052(9) 0.0014(8)
C10 0.0440(11) 0.0467(11) 0.0604(13) 0.0018(9) -0.0020(9) -0.0056(9)
C11 0.0479(11) 0.0410(10) 0.0562(11) 0.0061(9) 0.0000(9) -0.0016(9)
C12 0.0483(12) 0.0468(11) 0.0623(14) 0.0042(9) -0.0058(9) 0.0055(9)
C13 0.0436(11) 0.0409(10) 0.0565(12) 0.0032(9) 0.0000(8) -0.0012(8)
C14 0.0517(12) 0.0451(11) 0.0700(15) -0.0034(10) 0.0052(10) 0.0005(9)
C15 0.0678(15) 0.0533(13) 0.0665(15) -0.0084(10) 0.0091(11) -0.0016(11)
C16 0.0776(16) 0.0614(14) 0.0601(14) -0.0047(11) -0.0001(12) -0.0053(12)
C17 0.0719(15) 0.0588(13) 0.0638(15) 0.0015(11) -0.0183(11) -0.0043(11)
C18 0.0505(12) 0.0517(12) 0.0652(14) 0.0023(10) -0.0089(10) -0.0012(9)
C19 0.0456(11) 0.0401(10) 0.0584(13) 0.0027(9) -0.0024(9) -0.0038(8)
C20 0.0432(11) 0.0473(11) 0.0616(13) 0.0027(9) 0.0003(9) 0.0011(8)

loop_
_atom_type_symbol
_atom_type_description
_atom_type_scat_dispersion_real
_atom_type_scat_dispersion_imag
_atom_type_scat_source
C C 0.0033 0.0016 'International Tables Vol C Tables 4.2.6.8 and 6.1.1.4'
H H 0.0000 0.0000 'International Tables Vol C Tables 4.2.6.8 and 6.1.1.4'

loop_
_geom_angle_atom_site_label_1
_geom_angle_atom_site_label_2
_geom_angle_atom_site_label_3
_geom_angle
_geom_angle_site_symmetry_3
C10 C1 C2 107.29(17) .
C10 C1 C1 126.4(2) 2_556
C2 C1 C1 126.3(2) 2_556
C3 C2 C1 110.03(17) .
C3 C2 H2 125.0 .
C1 C2 H2 125.0 .
C2 C3 C4 127.10(18) .
C2 C3 C9 106.21(17) .
C4 C3 C9 126.67(18) .
C5 C4 C3 129.9(2) .
C5 C4 H4 115.1 .
C3 C4 H4 115.1 .
C4 C5 C6 128.4(2) .
C4 C5 H5 115.8 .
C6 C5 H5 115.8 .
C7 C6 C5 129.7(2) .
C7 C6 H6 115.1 .
C5 C6 H6 115.1 .
C6 C7 C8 129.0(2) .
C6 C7 H7 115.5 .
C8 C7 H7 115.5 .
C7 C8 C9 129.22(19) .
C7 C8 H8 115.4 .
C9 C8 H8 115.4 .
C10 C9 C8 126.37(18) .
C10 C9 C3 106.44(16) .
C8 C9 C3 127.19(18) .
C9 C10 C1 110.02(16) .
C9 C10 H10 125.0 .
C1 C10 H10 125.0 .
C20 C11 C12 107.80(18) .
C20 C11 C11 126.4(2) 2_666
C12 C11 C11 125.8(2) 2_666
C13 C12 C11 109.50(17) .
C13 C12 H12 125.2 .
C11 C12 H12 125.2 .
C12 C13 C14 125.99(19) .
C12 C13 C19 106.66(17) .
C14 C13 C19 127.33(19) .
C15 C14 C13 129.1(2) .
C15 C14 H14 115.5 .
C13 C14 H14 115.5 .
C14 C15 C16 128.8(2) .
C14 C15 H15 115.6 .
C16 C15 H15 115.6 .
C15 C16 C17 129.7(2) .
C15 C16 H16 115.2 .
C17 C16 H16 115.2 .
C18 C17 C16 128.8(2) .
C18 C17 H17 115.6 .
C16 C17 H17 115.6 .
C17 C18 C19 129.4(2) .
C17 C18 H18 115.3 .
C19 C18 H18 115.3 .
C18 C19 C20 126.67(19) .
C18 C19 C13 126.86(19) .
C20 C19 C13 106.44(16) .
C19 C20 C11 109.59(17) .
C19 C20 H20 125.2 .
C11 C20 H20 125.2 .

loop_
_geom_bond_atom_site_label_1
_geom_bond_atom_site_label_2
_geom_bond_distance
_geom_bond_site_symmetry_2
C1 C10 1.401(2) .
C1 C2 1.406(3) .
C1 C1 1.439(4) 2_556
C2 C3 1.375(3) .
C2 H2 0.9300 .
C3 C4 1.382(3) .
C3 C9 1.488(2) .
C4 C5 1.377(3) .
C4 H4 0.9300 .
C5 C6 1.391(3) .
C5 H5 0.9300 .
C6 C7 1.376(3) .
C6 H6 0.9300 .
C7 C8 1.379(3) .
C7 H7 0.9300 .
C8 C9 1.384(3) .
C8 H8 0.9300 .
C9 C10 1.376(3) .
C10 H10 0.9300 .
C11 C20 1.404(3) .
C11 C12 1.408(3) .
C11 C11 1.442(4) 2_666
C12 C13 1.381(3) .
C12 H12 0.9300 .
C13 C14 1.387(3) .
C13 C19 1.484(3) .
C14 C15 1.375(3) .
C14 H14 0.9300 .
C15 C16 1.383(3) .
C15 H15 0.9300 .
C16 C17 1.385(3) .
C16 H16 0.9300 .
C17 C18 1.376(3) .
C17 H17 0.9300 .
C18 C19 1.383(3) .
C18 H18 0.9300 .
C19 C20 1.384(3) .
C20 H20 0.9300 .

loop_
_geom_torsion_atom_site_label_1
_geom_torsion_atom_site_label_2
_geom_torsion_atom_site_label_3
_geom_torsion_atom_site_label_4
_geom_torsion
_geom_torsion_site_symmetry_1
C10 C1 C2 C3 -1.0(2) .
C1 C1 C2 C3 178.9(2) 2_556
C1 C2 C3 C4 -177.67(17) .
C1 C2 C3 C9 0.6(2) .
C2 C3 C4 C5 177.3(2) .
C9 C3 C4 C5 -0.6(3) .
C3 C4 C5 C6 1.3(4) .
C4 C5 C6 C7 -0.2(4) .
C5 C6 C7 C8 -1.0(4) .
C6 C7 C8 C9 0.5(4) .
C7 C8 C9 C10 -178.07(19) .
C7 C8 C9 C3 0.8(3) .
C2 C3 C9 C10 0.0(2) .
C4 C3 C9 C10 178.28(18) .
C2 C3 C9 C8 -179.01(18) .
C4 C3 C9 C8 -0.7(3) .
C8 C9 C10 C1 178.42(17) .
C3 C9 C10 C1 -0.6(2) .
C2 C1 C10 C9 1.0(2) .
C1 C1 C10 C9 -178.9(2) 2_556
C20 C11 C12 C13 -1.4(2) .
C11 C11 C12 C13 178.1(2) 2_666
C11 C12 C13 C14 -177.79(17) .
C11 C12 C13 C19 0.7(2) .
C12 C13 C14 C15 176.85(19) .
C19 C13 C14 C15 -1.4(3) .
C13 C14 C15 C16 -0.4(4) .
C14 C15 C16 C17 1.7(4) .
C15 C16 C17 C18 -0.5(4) .
C16 C17 C18 C19 -1.5(4) .
C17 C18 C19 C20 -176.3(2) .
C17 C18 C19 C13 1.2(3) .
C12 C13 C19 C18 -177.67(18) .
C14 C13 C19 C18 0.8(3) .
C12 C13 C19 C20 0.2(2) .
C14 C13 C19 C20 178.65(17) .
C18 C19 C20 C11 176.84(18) .
C13 C19 C20 C11 -1.0(2) .
C12 C11 C20 C19 1.5(2) .
C11 C11 C20 C19 -178.0(2) 2_666
